data_4132478
loop_
_publ_author_name
'Hara, Naofumi'
'Saito, Teruhiko'
'Semba, Kazuhiko'
'Kuriakose, Nishamol'
'Zheng, Hong'
'Sakaki, Shigeyoshi'
'Nakao, Yoshiaki'

_publ_section_title
;
 Rhodium Complexes Bearing PAlP Pincer Ligands.
;
_journal_issue 23
_journal_name_full 'Journal of the American Chemical Society'
_journal_page_first 7070
_journal_page_last 7073
_journal_paper_doi 10.1021/jacs.8b04199
_journal_volume 140
_journal_year 2018
_chemical_formula_moiety 'C27 H43 Al Cl N3 P2'
_chemical_formula_sum 'C27 H43 Al Cl N3 P2'
_chemical_formula_weight 534.04
_space_group_crystal_system triclinic
_space_group_IT_number 2
_space_group_name_Hall '-P 1'
_space_group_name_H-M_alt 'P -1'
_atom_sites_solution_hydrogens geom
_atom_sites_solution_primary direct
_atom_sites_solution_secondary difmap
_cell_angle_alpha 76.321(11)
_cell_angle_beta 70.418(10)
_cell_angle_gamma 83.516(11)
_cell_formula_units_Z 2
_cell_length_a 11.416(3)
_cell_length_b 11.745(3)
_cell_length_c 12.139(3)
_cell_measurement_reflns_used 4365
_cell_measurement_temperature 143
_cell_measurement_theta_max 27.51
_cell_measurement_theta_min 3.09
_cell_volume 1489.0(7)
_computing_cell_refinement CrystalClear
_computing_data_collection 'CrystalClear (Rigaku/MSC Inc., 2006)'
_computing_data_reduction CrystalClear
_computing_molecular_graphics 'CrystalStructure 4.2'
_computing_publication_material 'CrystalStructure 4.2 (Rigaku, 2015)'
_computing_structure_refinement 'SHELXL97 (Sheldrick, 2008)'
_computing_structure_solution 'SIR2011 (Burla, et al., 2012)'
_diffrn_ambient_temperature 143
_diffrn_detector_area_resol_mean 29.257
_diffrn_measured_fraction_theta_full 0.958
_diffrn_measured_fraction_theta_max 0.958
_diffrn_measurement_device_type 'Rigaku Saturn70'
_diffrn_measurement_method \w
_diffrn_radiation_type 'Mo K\a'
_diffrn_radiation_wavelength 0.71075
_diffrn_reflns_av_R_equivalents 0.0373
_diffrn_reflns_Laue_measured_fraction_full 0.000
_diffrn_reflns_Laue_measured_fraction_max 0.000
_diffrn_reflns_limit_h_max 14
_diffrn_reflns_limit_h_min -14
_diffrn_reflns_limit_k_max 12
_diffrn_reflns_limit_k_min -15
_diffrn_reflns_limit_l_max 15
_diffrn_reflns_limit_l_min -15
_diffrn_reflns_number 12120
_diffrn_reflns_point_group_measured_fraction_full 0.000
_diffrn_reflns_point_group_measured_fraction_max 0.000
_diffrn_reflns_theta_full 27.490
_diffrn_reflns_theta_max 27.490
_diffrn_reflns_theta_min 3.020
_diffrn_standards_number 0
_exptl_absorpt_coefficient_mu 0.285
_exptl_absorpt_correction_T_max 0.958
_exptl_absorpt_correction_T_min 0.854
_exptl_absorpt_correction_type multi-scan
_exptl_absorpt_process_details 'REQAB (Rigaku, 1998)'
_exptl_crystal_colour colorless
_exptl_crystal_density_diffrn 1.191
_exptl_crystal_density_method 'not measured'
_exptl_crystal_description block
_exptl_crystal_F_000 572.00
_exptl_crystal_size_max 0.197
_exptl_crystal_size_mid 0.172
_exptl_crystal_size_min 0.151
_refine_diff_density_max 0.44
_refine_diff_density_min -0.34
_refine_ls_extinction_method none
_refine_ls_goodness_of_fit_ref 0.973
_refine_ls_hydrogen_treatment constr
_refine_ls_number_parameters 307
_refine_ls_number_reflns 6537
_refine_ls_number_restraints 0
_refine_ls_R_factor_all 0.0592
_refine_ls_R_factor_gt 0.0391
_refine_ls_shift/su_max 0.000
_refine_ls_structure_factor_coef Fsqd
_refine_ls_weighting_details 'w = 1/[\s^2^(Fo^2^)+(0.0459P)^2^] where P=(Fo^2^+2Fc^2^)/3'
_refine_ls_weighting_scheme calc
_refine_ls_wR_factor_gt 0.0918
_refine_ls_wR_factor_ref 0.1002
_reflns_number_gt 4315
_reflns_number_total 6537
_reflns_threshold_expression F^2^>2.0\s(F^2^)
_cod_data_source_file ja8b04199_si_001.cif
_cod_data_source_block 15_03_127a
_cod_database_code 4132478

loop_
_space_group_symop_id
_space_group_symop_operation_xyz
1 +X,+Y,+Z
2 -X,-Y,-Z

loop_
_atom_site_label
_atom_site_type_symbol
_atom_site_fract_x
_atom_site_fract_y
_atom_site_fract_z
_atom_site_U_iso_or_equiv
_atom_site_adp_type
_atom_site_occupancy
_atom_site_symmetry_multiplicity
_atom_site_calc_flag
_atom_site_refinement_flags
Cl1 Cl 0.01840(5) 0.40180(5) 0.25156(5) 0.03791(14) Uani 1 1 d .
P1 P 0.30336(5) 0.20825(5) 0.44994(4) 0.02637(13) Uani 1 1 d .
P2 P 0.28591(5) 0.35572(4) -0.02112(4) 0.02571(13) Uani 1 1 d .
Al1 Al 0.11810(5) 0.25128(5) 0.18903(5) 0.02458(14) Uani 1 1 d .
N1 N 0.22145(14) 0.17117(14) 0.27161(13) 0.0259(4) Uani 1 1 d .
N2 N 0.00257(13) 0.11276(14) 0.27350(12) 0.0230(3) Uani 1 1 d .
N3 N 0.10183(14) 0.22073(13) 0.05382(13) 0.0236(3) Uani 1 1 d .
C1 C 0.45711(19) 0.2600(2) 0.4329(2) 0.0387(5) Uani 1 1 d .
H1C H 0.4761 0.3291 0.3642 0.046 Uiso 1 1 calc R
C2 C 0.19571(19) 0.33825(19) 0.4713(2) 0.0386(5) Uani 1 1 d .
H2A H 0.1232 0.3230 0.4488 0.046 Uiso 1 1 calc R
C3 C 0.5577(2) 0.1661(2) 0.4017(2) 0.0535(7) Uani 1 1 d .
H3C H 0.5542 0.1409 0.3315 0.064 Uiso 1 1 calc R
H4B H 0.5445 0.0988 0.4695 0.064 Uiso 1 1 calc R
H5A H 0.6394 0.1977 0.3841 0.064 Uiso 1 1 calc R
C4 C 0.4609(3) 0.2989(3) 0.5409(3) 0.0744(9) Uani 1 1 d .
H6A H 0.5422 0.3309 0.5238 0.089 Uiso 1 1 calc R
H7B H 0.4475 0.2317 0.6087 0.089 Uiso 1 1 calc R
H8C H 0.3955 0.3593 0.5605 0.089 Uiso 1 1 calc R
C5 C 0.1420(2) 0.3456(2) 0.6030(2) 0.0614(8) Uani 1 1 d .
H9B H 0.2064 0.3701 0.6284 0.074 Uiso 1 1 calc R
H10C H 0.1132 0.2686 0.6516 0.074 Uiso 1 1 calc R
H11A H 0.0719 0.4030 0.6134 0.074 Uiso 1 1 calc R
C6 C 0.2408(2) 0.4562(2) 0.3941(3) 0.0628(8) Uani 1 1 d .
H12C H 0.2749 0.4499 0.3100 0.075 Uiso 1 1 calc R
H13A H 0.3057 0.4812 0.4185 0.075 Uiso 1 1 calc R
H14B H 0.1711 0.5140 0.4036 0.075 Uiso 1 1 calc R
C7 C 0.32721(17) 0.21383(18) 0.28860(16) 0.0296(5) Uani 1 1 d .
H15A H 0.3413 0.2957 0.2431 0.036 Uiso 1 1 calc R
H16B H 0.4025 0.1657 0.2563 0.036 Uiso 1 1 calc R
C8 C 0.20798(17) 0.05180(17) 0.29094(15) 0.0250(4) Uani 1 1 d .
C9 C 0.29566(18) -0.03836(18) 0.31254(16) 0.0313(5) Uani 1 1 d .
H17A H 0.3713 -0.0192 0.3192 0.038 Uiso 1 1 calc R
C10 C 0.2720(2) -0.15441(19) 0.32404(17) 0.0363(5) Uani 1 1 d .
H18A H 0.3326 -0.2137 0.3371 0.044 Uiso 1 1 calc R
C11 C 0.1627(2) -0.18572(18) 0.31691(17) 0.0361(5) Uani 1 1 d .
H19A H 0.1485 -0.2657 0.3241 0.043 Uiso 1 1 calc R
C12 C 0.07306(19) -0.09881(17) 0.29907(16) 0.0299(5) Uani 1 1 d .
H20A H -0.0034 -0.1193 0.2951 0.036 Uiso 1 1 calc R
C13 C 0.09593(17) 0.01660(17) 0.28724(15) 0.0240(4) Uani 1 1 d .
C14 C -0.08446(18) 0.12199(19) 0.39379(16) 0.0321(5) Uani 1 1 d .
H21B H -0.1401 0.1913 0.3863 0.039 Uiso 1 1 calc R
H22A H -0.0369 0.1292 0.4455 0.039 Uiso 1 1 calc R
H23C H -0.1338 0.0516 0.4289 0.039 Uiso 1 1 calc R
C15 C -0.06017(16) 0.10149(16) 0.18879(15) 0.0234(4) Uani 1 1 d .
C16 C -0.16793(17) 0.04319(17) 0.21978(17) 0.0279(4) Uani 1 1 d .
H24A H -0.2068 0.0057 0.3007 0.034 Uiso 1 1 calc R
C17 C -0.22014(18) 0.03906(18) 0.13244(17) 0.0310(5) Uani 1 1 d .
H25A H -0.2954 -0.0002 0.1535 0.037 Uiso 1 1 calc R
C18 C -0.16125(17) 0.09278(17) 0.01411(17) 0.0289(4) Uani 1 1 d .
H26A H -0.1957 0.0883 -0.0459 0.035 Uiso 1 1 calc R
C19 C -0.05289(17) 0.15279(16) -0.01752(16) 0.0249(4) Uani 1 1 d .
H27A H -0.0140 0.1894 -0.0987 0.030 Uiso 1 1 calc R
C20 C -0.00086(17) 0.15949(16) 0.06981(15) 0.0218(4) Uani 1 1 d .
C21 C 0.16904(17) 0.29162(17) -0.06194(16) 0.0267(4) Uani 1 1 d .
H28A H 0.1141 0.3530 -0.0927 0.032 Uiso 1 1 calc R
H29B H 0.2089 0.2429 -0.1218 0.032 Uiso 1 1 calc R
C22 C 0.30389(19) 0.50743(17) -0.10989(19) 0.0332(5) Uani 1 1 d .
H30A H 0.3816 0.5364 -0.1069 0.040 Uiso 1 1 calc R
C23 C 0.43492(18) 0.27874(17) -0.08764(17) 0.0298(5) Uani 1 1 d .
H31D H 0.4497 0.2899 -0.1754 0.036 Uiso 1 1 calc R
C24 C 0.1965(2) 0.58619(19) -0.0536(2) 0.0473(6) Uani 1 1 d .
H32C H 0.1889 0.5786 0.0307 0.057 Uiso 1 1 calc R
H33A H 0.1192 0.5629 -0.0590 0.057 Uiso 1 1 calc R
H34B H 0.2122 0.6678 -0.0960 0.057 Uiso 1 1 calc R
C25 C 0.3189(2) 0.51681(19) -0.24195(19) 0.0400(5) Uani 1 1 d .
H35A H 0.3354 0.5980 -0.2856 0.048 Uiso 1 1 calc R
H36B H 0.2423 0.4932 -0.2486 0.048 Uiso 1 1 calc R
H37C H 0.3885 0.4652 -0.2761 0.048 Uiso 1 1 calc R
C26 C 0.54321(19) 0.3290(2) -0.0702(2) 0.0449(6) Uani 1 1 d .
H38B H 0.5311 0.3171 0.0155 0.054 Uiso 1 1 calc R
H39C H 0.5471 0.4131 -0.1060 0.054 Uiso 1 1 calc R
H40A H 0.6211 0.2892 -0.1089 0.054 Uiso 1 1 calc R
C27 C 0.4271(2) 0.14780(17) -0.03244(19) 0.0369(5) Uani 1 1 d .
H41A H 0.4145 0.1353 0.0534 0.044 Uiso 1 1 calc R
H42B H 0.5046 0.1073 -0.0709 0.044 Uiso 1 1 calc R
H43C H 0.3571 0.1167 -0.0444 0.044 Uiso 1 1 calc R

loop_
_atom_site_aniso_label
_atom_site_aniso_U_11
_atom_site_aniso_U_22
_atom_site_aniso_U_33
_atom_site_aniso_U_23
_atom_site_aniso_U_13
_atom_site_aniso_U_12
Cl1 0.0411(3) 0.0401(3) 0.0421(3) -0.0237(2) -0.0216(2) 0.0182(2)
P1 0.0273(3) 0.0313(3) 0.0237(3) -0.0067(2) -0.0114(2) -0.0020(2)
P2 0.0292(3) 0.0242(3) 0.0269(3) -0.0097(2) -0.0115(2) 0.0031(2)
Al1 0.0277(3) 0.0279(3) 0.0234(3) -0.0113(2) -0.0133(2) 0.0064(2)
N1 0.0243(8) 0.0333(10) 0.0236(9) -0.0092(7) -0.0116(7) 0.0033(7)
N2 0.0240(8) 0.0307(9) 0.0148(8) -0.0080(7) -0.0068(6) 0.0052(7)
N3 0.0283(8) 0.0263(9) 0.0176(8) -0.0049(7) -0.0086(7) -0.0012(7)
C1 0.0330(12) 0.0412(13) 0.0526(14) -0.0131(11) -0.0259(11) 0.0004(10)
C2 0.0304(11) 0.0445(14) 0.0495(14) -0.0224(11) -0.0176(10) 0.0059(10)
C3 0.0353(13) 0.0539(16) 0.0818(19) -0.0201(14) -0.0314(13) 0.0074(11)
C4 0.0582(18) 0.105(3) 0.092(2) -0.0533(19) -0.0478(16) 0.0091(17)
C5 0.0456(15) 0.0767(19) 0.0722(19) -0.0532(15) -0.0058(13) -0.0048(13)
C6 0.0624(17) 0.0417(15) 0.089(2) -0.0141(14) -0.0361(15) 0.0153(13)
C7 0.0254(10) 0.0407(12) 0.0232(10) -0.0050(9) -0.0103(8) 0.0006(9)
C8 0.0278(10) 0.0328(11) 0.0126(9) -0.0064(8) -0.0055(8) 0.0070(8)
C9 0.0286(11) 0.0426(13) 0.0213(10) -0.0085(9) -0.0090(8) 0.0111(9)
C10 0.0416(13) 0.0401(13) 0.0229(11) -0.0094(9) -0.0094(9) 0.0192(10)
C11 0.0519(14) 0.0279(12) 0.0270(11) -0.0063(9) -0.0138(10) 0.0088(10)
C12 0.0364(11) 0.0323(12) 0.0202(10) -0.0050(9) -0.0095(9) 0.0014(9)
C13 0.0273(10) 0.0300(11) 0.0137(9) -0.0055(8) -0.0071(8) 0.0065(8)
C14 0.0301(11) 0.0476(13) 0.0186(10) -0.0135(9) -0.0062(8) 0.0074(9)
C15 0.0245(10) 0.0291(11) 0.0189(10) -0.0106(8) -0.0080(8) 0.0052(8)
C16 0.0277(10) 0.0319(11) 0.0229(10) -0.0085(8) -0.0056(8) 0.0019(8)
C17 0.0274(10) 0.0372(12) 0.0317(12) -0.0139(9) -0.0092(9) -0.0015(9)
C18 0.0351(11) 0.0308(11) 0.0287(11) -0.0146(9) -0.0179(9) 0.0084(9)
C19 0.0320(11) 0.0244(10) 0.0204(10) -0.0083(8) -0.0108(8) 0.0057(8)
C20 0.0262(10) 0.0212(10) 0.0203(10) -0.0090(8) -0.0095(8) 0.0061(7)
C21 0.0317(10) 0.0276(11) 0.0216(10) -0.0050(8) -0.0097(8) -0.0009(8)
C22 0.0369(11) 0.0228(11) 0.0456(13) -0.0084(9) -0.0205(10) 0.0008(9)
C23 0.0313(11) 0.0308(11) 0.0263(11) -0.0088(9) -0.0083(9) 0.0055(9)
C24 0.0622(16) 0.0310(13) 0.0527(15) -0.0130(11) -0.0265(12) 0.0166(11)
C25 0.0464(13) 0.0313(12) 0.0374(13) 0.0024(10) -0.0115(10) -0.0086(10)
C26 0.0322(12) 0.0444(14) 0.0583(16) -0.0142(12) -0.0135(11) 0.0015(10)
C27 0.0397(12) 0.0304(12) 0.0402(13) -0.0139(10) -0.0117(10) 0.0110(9)

loop_
_atom_type_symbol
_atom_type_description
_atom_type_scat_dispersion_real
_atom_type_scat_dispersion_imag
_atom_type_scat_source
C C 0.0033 0.0016
;
International Tables for Crystallography
(Vol. C, Tables 4.2.6.8 and 6.1.1.4)
;
H H 0.0000 0.0000
;
International Tables for Crystallography
(Vol. C, Table 6.1.1.4)
;
Al Al 0.0645 0.0514
;
International Tables for Crystallography
(Vol. C, Tables 4.2.6.8 and 6.1.1.4)
;
Cl Cl 0.1484 0.1585
;
International Tables for Crystallography
(Vol. C, Tables 4.2.6.8 and 6.1.1.4)
;
N N 0.0061 0.0033
;
International Tables for Crystallography
(Vol. C, Tables 4.2.6.8 and 6.1.1.4)
;
P P 0.1023 0.0942
;
International Tables for Crystallography
(Vol. C, Tables 4.2.6.8 and 6.1.1.4)
;

loop_
_geom_angle_atom_site_label_1
_geom_angle_atom_site_label_2
_geom_angle_atom_site_label_3
_geom_angle
C1 P1 C2 104.53(10)
C1 P1 C7 98.30(9)
C2 P1 C7 99.54(10)
C22 P2 C21 105.88(9)
C22 P2 C23 104.38(9)
C21 P2 C23 104.63(9)
C22 P2 Al1 133.79(7)
C21 P2 Al1 73.60(6)
C23 P2 Al1 120.73(7)
N3 Al1 N1 126.16(8)
N3 Al1 N2 83.30(7)
N1 Al1 N2 85.83(7)
N3 Al1 Cl1 117.79(6)
N1 Al1 Cl1 115.89(6)
N2 Al1 Cl1 106.35(5)
N3 Al1 P2 64.76(5)
N1 Al1 P2 101.47(6)
N2 Al1 P2 145.16(5)
Cl1 Al1 P2 100.92(3)
C8 N1 C7 119.76(16)
C8 N1 Al1 109.75(12)
C7 N1 Al1 128.47(13)
C15 N2 C13 112.86(14)
C15 N2 C14 113.67(14)
C13 N2 C14 109.01(14)
C15 N2 Al1 105.89(11)
C13 N2 Al1 100.01(11)
C14 N2 Al1 114.66(13)
C20 N3 C21 121.98(15)
C20 N3 Al1 116.21(11)
C21 N3 Al1 118.59(12)
C4 C1 C3 110.0(2)
C4 C1 P1 113.51(17)
C3 C1 P1 110.44(16)
C4 C1 H1C 107.5
C3 C1 H1C 107.5
P1 C1 H1C 107.5
C6 C2 C5 110.6(2)
C6 C2 P1 117.84(16)
C5 C2 P1 111.75(17)
C6 C2 H2A 105.2
C5 C2 H2A 105.2
P1 C2 H2A 105.2
C1 C3 H3C 109.5
C1 C3 H4B 109.5
H3C C3 H4B 109.5
C1 C3 H5A 109.5
H3C C3 H5A 109.5
H4B C3 H5A 109.5
C1 C4 H6A 109.5
C1 C4 H7B 109.5
H6A C4 H7B 109.5
C1 C4 H8C 109.5
H6A C4 H8C 109.5
H7B C4 H8C 109.5
C2 C5 H9B 109.5
C2 C5 H10C 109.5
H9B C5 H10C 109.5
C2 C5 H11A 109.5
H9B C5 H11A 109.5
H10C C5 H11A 109.5
C2 C6 H12C 109.5
C2 C6 H13A 109.5
H12C C6 H13A 109.5
C2 C6 H14B 109.5
H12C C6 H14B 109.5
H13A C6 H14B 109.5
N1 C7 P1 112.09(12)
N1 C7 H15A 109.2
P1 C7 H15A 109.2
N1 C7 H16B 109.2
P1 C7 H16B 109.2
H15A C7 H16B 107.9
N1 C8 C13 116.55(16)
N1 C8 C9 126.82(18)
C13 C8 C9 116.62(18)
C10 C9 C8 120.4(2)
C10 C9 H17A 119.8
C8 C9 H17A 119.8
C11 C10 C9 121.51(19)
C11 C10 H18A 119.2
C9 C10 H18A 119.2
C10 C11 C12 119.3(2)
C10 C11 H19A 120.4
C12 C11 H19A 120.4
C13 C12 C11 119.6(2)
C13 C12 H20A 120.2
C11 C12 H20A 120.2
C12 C13 C8 122.52(18)
C12 C13 N2 122.40(17)
C8 C13 N2 115.05(16)
N2 C14 H21B 109.5
N2 C14 H22A 109.5
H21B C14 H22A 109.5
N2 C14 H23C 109.5
H21B C14 H23C 109.5
H22A C14 H23C 109.5
C16 C15 C20 121.59(17)
C16 C15 N2 124.61(16)
C20 C15 N2 113.78(16)
C15 C16 C17 119.84(18)
C15 C16 H24A 120.1
C17 C16 H24A 120.1
C18 C17 C16 119.47(19)
C18 C17 H25A 120.3
C16 C17 H25A 120.3
C19 C18 C17 120.90(18)
C19 C18 H26A 119.5
C17 C18 H26A 119.5
C18 C19 C20 120.14(17)
C18 C19 H27A 119.9
C20 C19 H27A 119.9
N3 C20 C19 127.00(17)
N3 C20 C15 114.95(16)
C19 C20 C15 118.01(17)
N3 C21 P2 100.48(12)
N3 C21 H28A 111.7
P2 C21 H28A 111.7
N3 C21 H29B 111.7
P2 C21 H29B 111.7
H28A C21 H29B 109.4
C24 C22 C25 111.06(18)
C24 C22 P2 110.39(15)
C25 C22 P2 113.34(14)
C24 C22 H30A 107.2
C25 C22 H30A 107.2
P2 C22 H30A 107.2
C26 C23 C27 110.39(17)
C26 C23 P2 111.02(14)
C27 C23 P2 110.00(13)
C26 C23 H31D 108.5
C27 C23 H31D 108.5
P2 C23 H31D 108.5
C22 C24 H32C 109.5
C22 C24 H33A 109.5
H32C C24 H33A 109.5
C22 C24 H34B 109.5
H32C C24 H34B 109.5
H33A C24 H34B 109.5
C22 C25 H35A 109.5
C22 C25 H36B 109.5
H35A C25 H36B 109.5
C22 C25 H37C 109.5
H35A C25 H37C 109.5
H36B C25 H37C 109.5
C23 C26 H38B 109.5
C23 C26 H39C 109.5
H38B C26 H39C 109.5
C23 C26 H40A 109.5
H38B C26 H40A 109.5
H39C C26 H40A 109.5
C23 C27 H41A 109.5
C23 C27 H42B 109.5
H41A C27 H42B 109.5
C23 C27 H43C 109.5
H41A C27 H43C 109.5
H42B C27 H43C 109.5

loop_
_geom_bond_atom_site_label_1
_geom_bond_atom_site_label_2
_geom_bond_distance
Cl1 Al1 2.1443(9)
P1 C1 1.852(2)
P1 C2 1.860(2)
P1 C7 1.871(2)
P2 C22 1.845(2)
P2 C21 1.8544(19)
P2 C23 1.855(2)
P2 Al1 2.7307(9)
Al1 N3 1.8317(16)
Al1 N1 1.8380(16)
Al1 N2 2.0560(17)
N1 C8 1.383(2)
N1 C7 1.450(2)
N2 C15 1.472(2)
N2 C13 1.482(2)
N2 C14 1.486(2)
N3 C20 1.379(2)
N3 C21 1.458(2)
C1 C4 1.501(3)
C1 C3 1.516(3)
C1 H1C 1.0000
C2 C6 1.512(3)
C2 C5 1.529(3)
C2 H2A 1.0000
C3 H3C 0.9800
C3 H4B 0.9800
C3 H5A 0.9800
C4 H6A 0.9800
C4 H7B 0.9800
C4 H8C 0.9800
C5 H9B 0.9800
C5 H10C 0.9800
C5 H11A 0.9800
C6 H12C 0.9800
C6 H13A 0.9800
C6 H14B 0.9800
C7 H15A 0.9900
C7 H16B 0.9900
C8 C13 1.406(3)
C8 C9 1.413(3)
C9 C10 1.385(3)
C9 H17A 0.9500
C10 C11 1.374(3)
C10 H18A 0.9500
C11 C12 1.395(3)
C11 H19A 0.9500
C12 C13 1.374(3)
C12 H20A 0.9500
C14 H21B 0.9800
C14 H22A 0.9800
C14 H23C 0.9800
C15 C16 1.372(3)
C15 C20 1.411(2)
C16 C17 1.391(3)
C16 H24A 0.9500
C17 C18 1.390(3)
C17 H25A 0.9500
C18 C19 1.387(3)
C18 H26A 0.9500
C19 C20 1.398(2)
C19 H27A 0.9500
C21 H28A 0.9900
C21 H29B 0.9900
C22 C24 1.519(3)
C22 C25 1.532(3)
C22 H30A 1.0000
C23 C26 1.523(3)
C23 C27 1.525(3)
C23 H31D 1.0000
C24 H32C 0.9800
C24 H33A 0.9800
C24 H34B 0.9800
C25 H35A 0.9800
C25 H36B 0.9800
C25 H37C 0.9800
C26 H38B 0.9800
C26 H39C 0.9800
C26 H40A 0.9800
C27 H41A 0.9800
C27 H42B 0.9800
C27 H43C 0.9800

loop_
_geom_torsion_atom_site_label_1
_geom_torsion_atom_site_label_2
_geom_torsion_atom_site_label_3
_geom_torsion_atom_site_label_4
_geom_torsion
C22 P2 Al1 N3 105.72(11)
C21 P2 Al1 N3 9.23(8)
C23 P2 Al1 N3 -88.32(10)
C22 P2 Al1 N1 -129.54(11)
C21 P2 Al1 N1 133.97(9)
C23 P2 Al1 N1 36.42(10)
C22 P2 Al1 N2 131.16(12)
C21 P2 Al1 N2 34.67(11)
C23 P2 Al1 N2 -62.88(12)
C22 P2 Al1 Cl1 -10.01(10)
C21 P2 Al1 Cl1 -106.50(7)
C23 P2 Al1 Cl1 155.95(8)
N3 Al1 N1 C8 -48.27(15)
N2 Al1 N1 C8 30.30(12)
Cl1 Al1 N1 C8 136.46(11)
P2 Al1 N1 C8 -115.28(11)
N3 Al1 N1 C7 115.24(16)
N2 Al1 N1 C7 -166.19(16)
Cl1 Al1 N1 C7 -60.03(16)
P2 Al1 N1 C7 48.23(16)
N3 Al1 N2 C15 -20.64(11)
N1 Al1 N2 C15 -147.81(12)
Cl1 Al1 N2 C15 96.42(11)
P2 Al1 N2 C15 -43.67(15)
N3 Al1 N2 C13 96.78(11)
N1 Al1 N2 C13 -30.39(11)
Cl1 Al1 N2 C13 -146.17(9)
P2 Al1 N2 C13 73.75(13)
N3 Al1 N2 C14 -146.79(13)
N1 Al1 N2 C14 86.04(13)
Cl1 Al1 N2 C14 -29.74(13)
P2 Al1 N2 C14 -169.82(10)
N1 Al1 N3 C20 101.10(14)
N2 Al1 N3 C20 21.27(13)
Cl1 Al1 N3 C20 -83.71(14)
P2 Al1 N3 C20 -173.04(14)
N1 Al1 N3 C21 -98.74(15)
N2 Al1 N3 C21 -178.57(14)
Cl1 Al1 N3 C21 76.45(14)
P2 Al1 N3 C21 -12.88(11)
C2 P1 C1 C4 61.8(2)
C7 P1 C1 C4 163.95(19)
C2 P1 C1 C3 -174.11(17)
C7 P1 C1 C3 -71.94(18)
C1 P1 C2 C6 41.7(2)
C7 P1 C2 C6 -59.5(2)
C1 P1 C2 C5 -87.93(17)
C7 P1 C2 C5 170.83(15)
C8 N1 C7 P1 -80.45(18)
Al1 N1 C7 P1 117.48(13)
C1 P1 C7 N1 177.00(14)
C2 P1 C7 N1 -76.64(15)
C7 N1 C8 C13 172.38(15)
Al1 N1 C8 C13 -22.46(19)
C7 N1 C8 C9 -8.5(3)
Al1 N1 C8 C9 156.70(15)
N1 C8 C9 C10 -176.51(17)
C13 C8 C9 C10 2.6(3)
C8 C9 C10 C11 -1.1(3)
C9 C10 C11 C12 -0.7(3)
C10 C11 C12 C13 0.9(3)
C11 C12 C13 C8 0.8(3)
C11 C12 C13 N2 -177.22(16)
N1 C8 C13 C12 176.72(16)
C9 C8 C13 C12 -2.5(3)
N1 C8 C13 N2 -5.1(2)
C9 C8 C13 N2 175.61(15)
C15 N2 C13 C12 -43.9(2)
C14 N2 C13 C12 83.4(2)
Al1 N2 C13 C12 -156.01(14)
C15 N2 C13 C8 137.95(16)
C14 N2 C13 C8 -94.74(18)
Al1 N2 C13 C8 25.85(16)
C13 N2 C15 C16 90.5(2)
C14 N2 C15 C16 -34.3(3)
Al1 N2 C15 C16 -161.06(16)
C13 N2 C15 C20 -90.99(18)
C14 N2 C15 C20 144.20(16)
Al1 N2 C15 C20 17.44(18)
C20 C15 C16 C17 0.9(3)
N2 C15 C16 C17 179.28(17)
C15 C16 C17 C18 1.0(3)
C16 C17 C18 C19 -1.6(3)
C17 C18 C19 C20 0.3(3)
C21 N3 C20 C19 1.7(3)
Al1 N3 C20 C19 161.17(15)
C21 N3 C20 C15 -175.99(16)
Al1 N3 C20 C15 -16.6(2)
C18 C19 C20 N3 -176.20(17)
C18 C19 C20 C15 1.5(3)
C16 C15 C20 N3 175.85(17)
N2 C15 C20 N3 -2.7(2)
C16 C15 C20 C19 -2.1(3)
N2 C15 C20 C19 179.36(16)
C20 N3 C21 P2 176.54(14)
Al1 N3 C21 P2 17.57(15)
C22 P2 C21 N3 -142.46(12)
C23 P2 C21 N3 107.59(12)
Al1 P2 C21 N3 -10.68(10)
C21 P2 C22 C24 78.61(16)
C23 P2 C22 C24 -171.27(15)
Al1 P2 C22 C24 -3.7(2)
C21 P2 C22 C25 -46.71(17)
C23 P2 C22 C25 63.42(17)
Al1 P2 C22 C25 -129.01(13)
C22 P2 C23 C26 64.43(16)
C21 P2 C23 C26 175.47(14)
Al1 P2 C23 C26 -105.16(14)
C22 P2 C23 C27 -173.09(14)
C21 P2 C23 C27 -62.05(15)
Al1 P2 C23 C27 17.33(17)
